data_7016332
loop_
_publ_author_name
'Georgopoulou, Anastasia N.'
'Adam, Rosa'
'Raptopoulou, Catherine P.'
'Psycharis, Vassilis'
'Ballesteros, Rafael'
'Abarca, Bel\'en'
'Boudalis, Athanassios K.'

_publ_section_title
;
 Expanding the 3d-4f heterometallic chemistry of the (py)(2)CO and
 pyCOpyCOpy ligands: structural, magnetic and M\"ossbauer spectroscopic
 studies of two Fe(II)-Gd(III) co mplexes.
;
_journal_issue 32
_journal_name_full 'Dalton transactions (Cambridge, England : 2003)'
_journal_page_first 8199
_journal_page_last 8205
_journal_paper_doi 10.1039/c1dt10237k
_journal_volume 40
_journal_year 2011
_chemical_formula_sum 'C65 H72 Cl2 Fe Gd N9 O21'
_chemical_formula_weight 1599.32
_chemical_name_systematic
;
?
;
_space_group_IT_number 9
_symmetry_cell_setting monoclinic
_symmetry_space_group_name_Hall 'C -2yc'
_symmetry_space_group_name_H-M 'C 1 c 1'
_atom_sites_solution_hydrogens geom
_atom_sites_solution_primary direct
_atom_sites_solution_secondary difmap
_audit_creation_method SHELXL-97
_cell_angle_alpha 90.00
_cell_angle_beta 105.5740(10)
_cell_angle_gamma 90.00
_cell_formula_units_Z 4
_cell_length_a 15.2861(2)
_cell_length_b 20.4785(3)
_cell_length_c 22.7891(4)
_cell_measurement_reflns_used 55661
_cell_measurement_temperature 180(2)
_cell_measurement_theta_max 71.95
_cell_measurement_theta_min 6.84
_cell_volume 6871.90(18)
_computing_cell_refinement 'crystalclear, Rigaku MSC, 2005'
_computing_data_collection 'crystalclear, Rigaku MSC, 2005'
_computing_data_reduction 'crystalclear, Rigaku MSC, 2005'
_computing_structure_refinement 'SHELXL-97 (Sheldrick, 1997)'
_computing_structure_solution 'SHELXS-97 (Sheldrick, 1997)'
_diffrn_ambient_temperature 180(2)
_diffrn_measured_fraction_theta_full 0.998
_diffrn_measured_fraction_theta_max 0.998
_diffrn_measurement_device_type 'Rigaku R-AXIS SPIDER IPDS'
_diffrn_measurement_method '\q scans'
_diffrn_radiation_monochromator graphite
_diffrn_radiation_source 'fine-focus sealed tube'
_diffrn_radiation_type CuK\a
_diffrn_radiation_wavelength 1.54178
_diffrn_reflns_av_R_equivalents 0.0645
_diffrn_reflns_av_sigmaI/netI 0.0741
_diffrn_reflns_limit_h_max 17
_diffrn_reflns_limit_h_min -17
_diffrn_reflns_limit_k_max 23
_diffrn_reflns_limit_k_min -23
_diffrn_reflns_limit_l_max 26
_diffrn_reflns_limit_l_min -26
_diffrn_reflns_number 53132
_diffrn_reflns_theta_full 64.50
_diffrn_reflns_theta_max 64.50
_diffrn_reflns_theta_min 7.15
_exptl_absorpt_coefficient_mu 9.273
_exptl_absorpt_correction_T_max 1.000
_exptl_absorpt_correction_T_min 0.424
_exptl_absorpt_correction_type empirical
_exptl_absorpt_process_details 'crystalclear, Rigaku MSC, 2005'
_exptl_crystal_colour red
_exptl_crystal_density_diffrn 1.546
_exptl_crystal_density_method 'not measured'
_exptl_crystal_description parallelepiped
_exptl_crystal_F_000 3268
_exptl_crystal_size_max 0.64
_exptl_crystal_size_mid 0.27
_exptl_crystal_size_min 0.22
_refine_diff_density_max 1.294
_refine_diff_density_min -0.647
_refine_diff_density_rms 0.065
_refine_ls_abs_structure_details 'Flack H D (1983), Acta Cryst. A39, 876-881'
_refine_ls_abs_structure_Flack 0.0569(17)
_refine_ls_extinction_method none
_refine_ls_goodness_of_fit_ref 1.048
_refine_ls_hydrogen_treatment constr
_refine_ls_matrix_type full
_refine_ls_number_parameters 914
_refine_ls_number_reflns 10912
_refine_ls_number_restraints 6
_refine_ls_restrained_S_all 1.048
_refine_ls_R_factor_all 0.0474
_refine_ls_R_factor_gt 0.0453
_refine_ls_shift/su_max 0.001
_refine_ls_shift/su_mean 0.000
_refine_ls_structure_factor_coef Fsqd
_refine_ls_weighting_details 'calc w=1/[\s^2^(Fo^2^)+(0.0668P)^2^+0.0000P] where P=(Fo^2^+2Fc^2^)/3'
_refine_ls_weighting_scheme calc
_refine_ls_wR_factor_gt 0.1160
_refine_ls_wR_factor_ref 0.1187
_reflns_number_gt 10301
_reflns_number_total 10912
_reflns_threshold_expression >2sigma(I)
_cod_data_source_file c1dt10237k.txt
_cod_data_source_block complex1
_cod_original_cell_volume 6871.89(18)
_cod_original_sg_symbol_H-M Cc
_cod_database_code 7016332

loop_
_symmetry_equiv_pos_as_xyz
'x, y, z'
'x, -y, z+1/2'
'x+1/2, y+1/2, z'
'x+1/2, -y+1/2, z+1/2'

loop_
_atom_site_label
_atom_site_type_symbol
_atom_site_fract_x
_atom_site_fract_y
_atom_site_fract_z
_atom_site_U_iso_or_equiv
_atom_site_adp_type
_atom_site_occupancy
_atom_site_symmetry_multiplicity
_atom_site_calc_flag
_atom_site_refinement_flags
_atom_site_disorder_assembly
_atom_site_disorder_group
Fe Fe 0.45389(5) 0.91815(3) 0.91607(3) 0.03524(17) Uani 1 1 d . . .
Gd Gd 0.267734(14) 0.957915(10) 0.845524(12) 0.03340(7) Uani 1 1 d . . .
O1 O 0.4092(2) 0.95013(13) 0.82651(14) 0.0320(7) Uani 1 1 d . . .
O2 O 0.4672(2) 0.96181(14) 0.74393(16) 0.0425(9) Uani 1 1 d . . .
O3 O 0.1298(2) 0.90410(16) 0.78643(16) 0.0485(9) Uani 1 1 d . . .
H3O H 0.0841 0.9020 0.8001 0.063 Uiso 1 1 calc R . .
O4 O 0.0689(2) 0.80751(17) 0.73596(19) 0.0576(10) Uani 1 1 d . . .
N1 N 0.5300(3) 0.85773(18) 0.87002(18) 0.0396(9) Uani 1 1 d . . .
N2 N 0.2772(3) 0.88678(17) 0.75445(18) 0.0384(9) Uani 1 1 d . . .
N3 N 0.0812(3) 0.96368(19) 0.6699(2) 0.0486(12) Uani 1 1 d . . .
O31 O 0.33365(19) 0.86360(14) 0.89555(14) 0.0375(7) Uani 1 1 d . . .
O32 O 0.2908(2) 0.76173(15) 0.92262(16) 0.0499(9) Uani 1 1 d . . .
O33 O 0.1372(2) 1.01331(15) 0.86315(15) 0.0401(8) Uani 1 1 d . . .
H33O H 0.1219 1.0499 0.8470 0.052 Uiso 1 1 calc R . .
O34 O 0.0661(2) 1.04818(15) 0.93515(18) 0.0479(9) Uani 1 1 d . . .
N31 N 0.4658(3) 0.86506(19) 0.99750(18) 0.0415(10) Uani 1 1 d . . .
N32 N 0.1928(2) 0.91009(18) 0.92518(18) 0.0361(9) Uani 1 1 d . . .
N33 N -0.0210(3) 0.9410(2) 0.8111(2) 0.0500(11) Uani 1 1 d . . .
O61 O 0.3730(2) 0.99574(14) 0.93209(13) 0.0364(7) Uani 1 1 d . . .
O62 O 0.3950(2) 1.08759(17) 0.99546(14) 0.0499(9) Uani 1 1 d D B .
O63 O 0.2028(2) 1.02104(14) 0.75574(14) 0.0351(7) Uani 1 1 d . . .
H63O H 0.1695 1.0027 0.7248 0.046 Uiso 1 1 calc R . .
O64 O 0.2222(2) 1.10063(16) 0.68801(14) 0.0428(8) Uani 1 1 d . . .
N61 N 0.5504(3) 0.99440(18) 0.94304(18) 0.0392(9) Uani 1 1 d . . .
N62 N 0.3132(2) 1.07867(16) 0.84353(16) 0.0300(8) Uani 1 1 d . . .
N63 N 0.0802(3) 1.10786(19) 0.78838(18) 0.0424(10) Uani 1 1 d . . .
C1 C 0.5989(4) 0.8174(3) 0.8978(3) 0.0510(14) Uani 1 1 d . . .
H1 H 0.6071 0.8072 0.9396 0.066 Uiso 1 1 calc R . .
C2 C 0.6572(4) 0.7905(3) 0.8682(3) 0.0538(14) Uani 1 1 d . . .
H2 H 0.7036 0.7610 0.8884 0.070 Uiso 1 1 calc R . .
C3 C 0.6467(4) 0.8075(3) 0.8084(3) 0.0556(15) Uani 1 1 d . . .
H3 H 0.6871 0.7909 0.7868 0.072 Uiso 1 1 calc R . .
C4 C 0.5768(3) 0.8490(2) 0.7800(3) 0.0481(13) Uani 1 1 d . . .
H4 H 0.5684 0.8611 0.7387 0.062 Uiso 1 1 calc R . .
C5 C 0.5191(3) 0.8727(2) 0.8130(2) 0.0400(12) Uani 1 1 d . . .
C6 C 0.4375(3) 0.9178(2) 0.7831(2) 0.0344(10) Uani 1 1 d . . .
C7 C 0.3588(3) 0.8802(2) 0.7424(2) 0.0430(12) Uani 1 1 d . . .
C8 C 0.3678(4) 0.8421(3) 0.6939(3) 0.0612(16) Uani 1 1 d . . .
H8 H 0.4248 0.8392 0.6848 0.080 Uiso 1 1 calc R . .
C9 C 0.2942(4) 0.8086(3) 0.6592(3) 0.0704(19) Uani 1 1 d . . .
H9 H 0.3005 0.7813 0.6269 0.091 Uiso 1 1 calc R . .
C10 C 0.2108(4) 0.8151(3) 0.6715(3) 0.0610(17) Uani 1 1 d . . .
H10 H 0.1589 0.7923 0.6483 0.079 Uiso 1 1 calc R . .
C11 C 0.2055(3) 0.8559(2) 0.7191(2) 0.0435(12) Uani 1 1 d . . .
C12 C 0.1143(3) 0.8674(2) 0.7329(3) 0.0480(14) Uani 1 1 d . . .
C13 C 0.0507(3) 0.9045(2) 0.6787(2) 0.0439(12) Uani 1 1 d . . .
C14 C -0.0272(4) 0.8790(3) 0.6421(3) 0.0634(18) Uani 1 1 d . . .
H14 H -0.0474 0.8367 0.6494 0.082 Uiso 1 1 calc R . .
C15 C -0.0765(4) 0.9166(3) 0.5935(3) 0.073(2) Uani 1 1 d . . .
H15 H -0.1316 0.9004 0.5674 0.094 Uiso 1 1 calc R . .
C16 C -0.0452(4) 0.9770(3) 0.5835(3) 0.0591(16) Uani 1 1 d . . .
H16 H -0.0769 1.0032 0.5501 0.077 Uiso 1 1 calc R . .
C17 C 0.0321(4) 0.9982(3) 0.6226(3) 0.0539(14) Uani 1 1 d . . .
H17 H 0.0532 1.0405 0.6162 0.070 Uiso 1 1 calc R . .
C18 C 0.5323(4) 1.0091(3) 0.7753(2) 0.0502(13) Uani 1 1 d . . .
H18A H 0.5788 0.9878 0.8085 0.065 Uiso 1 1 calc R . .
H18B H 0.5018 1.0433 0.7933 0.065 Uiso 1 1 calc R . .
C19 C 0.5758(5) 1.0387(3) 0.7302(4) 0.085(2) Uani 1 1 d . . .
H19A H 0.6232 1.0694 0.7510 0.111 Uiso 1 1 calc R . .
H19B H 0.5298 1.0620 0.6989 0.111 Uiso 1 1 calc R . .
H19C H 0.6029 1.0041 0.7110 0.111 Uiso 1 1 calc R . .
C20 C 0.1174(6) 0.7658(3) 0.7849(4) 0.102(3) Uani 1 1 d . . .
H20A H 0.1700 0.7460 0.7740 0.133 Uiso 1 1 calc R . .
H20B H 0.1408 0.7923 0.8222 0.133 Uiso 1 1 calc R . .
C21 C 0.0618(7) 0.7164(6) 0.7968(6) 0.178(5) Uani 1 1 d . . .
H21A H 0.0993 0.6792 0.8157 0.232 Uiso 1 1 calc R . .
H21B H 0.0192 0.7024 0.7585 0.232 Uiso 1 1 calc R . .
H21C H 0.0277 0.7328 0.8245 0.232 Uiso 1 1 calc R . .
C31 C 0.5382(4) 0.8651(3) 1.0452(2) 0.0519(14) Uani 1 1 d . . .
H31 H 0.5899 0.8895 1.0427 0.068 Uiso 1 1 calc R . .
C32 C 0.5421(4) 0.8318(3) 1.0975(3) 0.0654(17) Uani 1 1 d . . .
H32 H 0.5942 0.8340 1.1313 0.085 Uiso 1 1 calc R . .
C33 C 0.4676(4) 0.7946(3) 1.0995(3) 0.080(2) Uani 1 1 d . . .
H33 H 0.4671 0.7716 1.1356 0.104 Uiso 1 1 calc R . .
C34 C 0.3938(4) 0.7912(3) 1.0489(3) 0.078(2) Uani 1 1 d . . .
H34 H 0.3440 0.7634 1.0488 0.101 Uiso 1 1 calc R . .
C35 C 0.3932(3) 0.8283(2) 0.9984(3) 0.0493(13) Uani 1 1 d . . .
C36 C 0.3127(3) 0.8289(2) 0.9405(2) 0.0429(12) Uani 1 1 d . . .
C37 C 0.2247(3) 0.8535(2) 0.9529(2) 0.0372(11) Uani 1 1 d . . .
C38 C 0.1798(3) 0.8204(2) 0.9892(2) 0.0431(12) Uani 1 1 d . . .
H38 H 0.2016 0.7796 1.0070 0.056 Uiso 1 1 calc R . .
C39 C 0.1022(4) 0.8484(3) 0.9991(2) 0.0513(14) Uani 1 1 d . . .
H39 H 0.0710 0.8269 1.0244 0.067 Uiso 1 1 calc R . .
C40 C 0.0708(3) 0.9064(3) 0.9725(2) 0.0461(12) Uani 1 1 d . . .
H40 H 0.0187 0.9266 0.9798 0.060 Uiso 1 1 calc R . .
C41 C 0.1170(3) 0.9350(2) 0.9348(2) 0.0389(11) Uani 1 1 d . . .
C42 C 0.0787(3) 0.9960(2) 0.8986(2) 0.0391(11) Uani 1 1 d . . .
C43 C -0.0171(3) 0.9795(2) 0.8597(2) 0.0405(11) Uani 1 1 d . . .
C44 C -0.0959(3) 0.9978(3) 0.8749(3) 0.0531(14) Uani 1 1 d . . .
H44 H -0.0922 1.0243 0.9096 0.069 Uiso 1 1 calc R . .
C45 C -0.1784(4) 0.9775(3) 0.8399(3) 0.0636(17) Uani 1 1 d . . .
H45 H -0.2325 0.9904 0.8498 0.083 Uiso 1 1 calc R . .
C46 C -0.1828(4) 0.9388(4) 0.7906(3) 0.0669(18) Uani 1 1 d . . .
H46 H -0.2394 0.9240 0.7655 0.087 Uiso 1 1 calc R . .
C47 C -0.0997(4) 0.9212(3) 0.7781(3) 0.0639(17) Uani 1 1 d . . .
H47 H -0.1018 0.8938 0.7442 0.083 Uiso 1 1 calc R . .
C48 C 0.3577(4) 0.7299(3) 0.8997(4) 0.085(2) Uani 1 1 d . . .
H48A H 0.4173 0.7311 0.9304 0.110 Uiso 1 1 calc R . .
H48B H 0.3636 0.7521 0.8624 0.110 Uiso 1 1 calc R . .
C49 C 0.3284(7) 0.6620(3) 0.8859(5) 0.159(4) Uani 1 1 d . . .
H49A H 0.3635 0.6422 0.8603 0.207 Uiso 1 1 calc R . .
H49B H 0.2637 0.6611 0.8642 0.207 Uiso 1 1 calc R . .
H49C H 0.3384 0.6373 0.9240 0.207 Uiso 1 1 calc R . .
C50 C 0.1486(4) 1.0719(3) 0.9767(3) 0.0618(16) Uani 1 1 d . . .
H50A H 0.1659 1.0429 1.0127 0.080 Uiso 1 1 calc R . .
H50B H 0.1983 1.0712 0.9564 0.080 Uiso 1 1 calc R . .
C51 C 0.1365(9) 1.1368(5) 0.9958(5) 0.166(5) Uani 1 1 d . . .
H51A H 0.1665 1.1413 1.0394 0.216 Uiso 1 1 calc R . .
H51B H 0.0715 1.1459 0.9885 0.216 Uiso 1 1 calc R . .
H51C H 0.1632 1.1678 0.9728 0.216 Uiso 1 1 calc R . .
C61 C 0.6413(3) 0.9892(3) 0.9499(2) 0.0416(12) Uani 1 1 d . . .
H61 H 0.6647 0.9479 0.9426 0.054 Uiso 1 1 calc R . .
C62 C 0.7007(4) 1.0396(2) 0.9665(3) 0.0502(15) Uani 1 1 d . . .
H62 H 0.7636 1.0340 0.9700 0.065 Uiso 1 1 calc R . .
C63 C 0.6664(4) 1.0990(3) 0.9781(3) 0.0678(18) Uani 1 1 d . . .
H63 H 0.7059 1.1352 0.9904 0.088 Uiso 1 1 calc R . .
C64 C 0.5749(4) 1.1056(3) 0.9719(3) 0.0624(17) Uani 1 1 d . . .
H64 H 0.5512 1.1464 0.9803 0.081 Uiso 1 1 calc R . .
C65 C 0.5167(4) 1.0525(2) 0.9532(2) 0.0396(12) Uani 1 1 d . . .
C66 C 0.4128(3) 1.0561(2) 0.9441(2) 0.0377(11) Uani 1 1 d . . .
C67 C 0.3716(3) 1.1049(2) 0.8928(2) 0.0350(10) Uani 1 1 d . . .
C68 C 0.3897(3) 1.1707(2) 0.8976(2) 0.0438(12) Uani 1 1 d . . .
H68 H 0.4248 1.1890 0.9348 0.057 Uiso 1 1 calc R . .
C69 C 0.3559(3) 1.2098(2) 0.8471(3) 0.0477(13) Uani 1 1 d . . .
H69 H 0.3710 1.2549 0.8483 0.062 Uiso 1 1 calc R . .
C70 C 0.3007(3) 1.1830(2) 0.7956(2) 0.0391(11) Uani 1 1 d . . .
H70 H 0.2782 1.2085 0.7598 0.051 Uiso 1 1 calc R . .
C71 C 0.2782(3) 1.1170(2) 0.7969(2) 0.0317(10) Uani 1 1 d . . .
C72 C 0.2067(3) 1.0889(2) 0.7445(2) 0.0344(11) Uani 1 1 d . . .
C73 C 0.1145(3) 1.1213(2) 0.7414(2) 0.0371(11) Uani 1 1 d . . .
C74 C 0.0726(3) 1.1634(2) 0.6952(2) 0.0417(12) Uani 1 1 d . . .
H74 H 0.0977 1.1720 0.6621 0.054 Uiso 1 1 calc R . .
C75 C -0.0076(4) 1.1929(2) 0.6987(3) 0.0515(14) Uani 1 1 d . . .
H75 H -0.0385 1.2216 0.6672 0.067 Uiso 1 1 calc R . .
C76 C -0.0427(4) 1.1814(2) 0.7464(3) 0.0535(14) Uani 1 1 d . . .
H76 H -0.0966 1.2025 0.7495 0.070 Uiso 1 1 calc R . .
C77 C 0.0026(4) 1.1380(3) 0.7901(3) 0.0567(15) Uani 1 1 d . . .
H77 H -0.0222 1.1288 0.8232 0.074 Uiso 1 1 calc R . .
C78 C 0.4205(7) 1.0500(3) 1.0504(3) 0.091(3) Uani 1 1 d D . .
H78A H 0.3811 1.0109 1.0460 0.118 Uiso 1 1 calc R A 1
H78B H 0.4840 1.0350 1.0573 0.118 Uiso 1 1 calc R A 1
C79 C 0.4129(18) 1.0853(9) 1.0995(6) 0.168(10) Uani 0.478(15) 1 d PD B 1
H79A H 0.4372 1.0598 1.1368 0.218 Uiso 0.478(15) 1 calc PR B 1
H79B H 0.3488 1.0954 1.0953 0.218 Uiso 0.478(15) 1 calc PR B 1
H79C H 0.4473 1.1261 1.1019 0.218 Uiso 0.478(15) 1 calc PR B 1
C79A C 0.5011(9) 1.0717(12) 1.0943(5) 0.157(10) Uani 0.522(15) 1 d PD B 2
H79D H 0.5030 1.0531 1.1342 0.204 Uiso 0.522(15) 1 calc PR B 2
H79E H 0.5009 1.1195 1.0967 0.204 Uiso 0.522(15) 1 calc PR B 2
H79F H 0.5546 1.0573 1.0818 0.204 Uiso 0.522(15) 1 calc PR B 2
C80 C 0.3115(4) 1.0796(3) 0.6833(2) 0.0555(15) Uani 1 1 d . . .
H80A H 0.3582 1.1121 0.7029 0.072 Uiso 1 1 calc R . .
H80B H 0.3278 1.0371 0.7041 0.072 Uiso 1 1 calc R . .
C81 C 0.3069(7) 1.0736(6) 0.6198(3) 0.139(4) Uani 1 1 d . . .
H81A H 0.3230 1.1154 0.6046 0.181 Uiso 1 1 calc R . .
H81B H 0.2451 1.0615 0.5971 0.181 Uiso 1 1 calc R . .
H81C H 0.3495 1.0399 0.6144 0.181 Uiso 1 1 calc R . .
Cl1 Cl 0.34660(9) 0.65214(7) 0.51004(7) 0.0571(4) Uani 1 1 d . . .
O91 O 0.3295(4) 0.5929(3) 0.4768(2) 0.0980(17) Uani 1 1 d . . .
O92 O 0.3680(4) 0.6994(3) 0.4741(3) 0.124(2) Uani 1 1 d . . .
O93 O 0.2660(3) 0.6681(3) 0.5277(3) 0.111(2) Uani 1 1 d . . .
O94 O 0.4196(3) 0.6392(3) 0.5615(2) 0.0826(15) Uani 1 1 d . . .
Cl2 Cl 0.72757(11) 0.80529(7) 0.64201(6) 0.0625(4) Uani 1 1 d . . .
O95 O 0.6541(8) 0.7706(5) 0.6163(8) 0.301(8) Uani 1 1 d . . .
O96 O 0.7545(6) 0.8267(5) 0.5961(4) 0.207(4) Uani 1 1 d . . .
O97 O 0.8070(7) 0.7722(4) 0.6780(4) 0.218(4) Uani 1 1 d . . .
O98 O 0.7047(9) 0.8468(8) 0.6707(5) 0.395(8) Uani 1 1 d . . .
O99 O 0.2606(3) 0.6395(2) 0.6515(2) 0.0810(14) Uani 1 1 d . . .
H99O H 0.2732 0.6496 0.6189 0.105 Uiso 1 1 calc R . .
C91 C 0.2928(6) 0.5757(4) 0.6690(4) 0.081(2) Uani 1 1 d . . .
H91A H 0.2873 0.5668 0.7106 0.106 Uiso 1 1 calc R . .
H91B H 0.3579 0.5731 0.6702 0.106 Uiso 1 1 calc R . .
C92 C 0.2430(6) 0.5261(5) 0.6276(4) 0.101(3) Uani 1 1 d . . .
H92A H 0.2739 0.4840 0.6371 0.131 Uiso 1 1 calc R . .
H92B H 0.2403 0.5384 0.5856 0.131 Uiso 1 1 calc R . .
H92C H 0.1812 0.5227 0.6321 0.131 Uiso 1 1 calc R . .

loop_
_atom_site_aniso_label
_atom_site_aniso_U_11
_atom_site_aniso_U_22
_atom_site_aniso_U_33
_atom_site_aniso_U_23
_atom_site_aniso_U_13
_atom_site_aniso_U_12
Fe 0.0236(3) 0.0326(4) 0.0484(4) 0.0100(3) 0.0076(3) 0.0012(3)
Gd 0.02271(12) 0.02905(12) 0.04736(14) 0.00654(12) 0.00752(10) 0.00245(11)
O1 0.0170(15) 0.0337(15) 0.0450(17) 0.0031(12) 0.0079(14) 0.0051(11)
O2 0.036(2) 0.048(2) 0.0455(19) 0.0032(14) 0.0131(17) 0.0055(14)
O3 0.0334(18) 0.0474(19) 0.065(2) 0.0009(16) 0.0143(17) -0.0079(15)
O4 0.038(2) 0.0373(18) 0.088(3) 0.0068(18) 0.000(2) -0.0129(16)
N1 0.0253(19) 0.037(2) 0.054(2) 0.0056(18) 0.0064(18) 0.0028(16)
N2 0.024(2) 0.0283(18) 0.056(2) -0.0010(17) -0.0013(18) 0.0045(16)
N3 0.037(3) 0.040(2) 0.058(3) -0.0032(18) -0.006(2) 0.0003(18)
O31 0.0213(15) 0.0331(15) 0.0568(19) 0.0162(14) 0.0085(14) 0.0032(13)
O32 0.0443(18) 0.0315(16) 0.084(2) 0.0084(16) 0.0344(18) 0.0011(14)
O33 0.0289(16) 0.0344(16) 0.0581(19) 0.0118(14) 0.0134(15) 0.0097(14)
O34 0.0335(19) 0.0412(19) 0.072(2) -0.0014(15) 0.0190(18) 0.0056(14)
N31 0.024(2) 0.047(2) 0.051(2) 0.0167(18) 0.0050(18) 0.0045(17)
N32 0.0209(19) 0.0336(19) 0.051(2) 0.0080(16) 0.0053(17) 0.0056(15)
N33 0.030(2) 0.055(2) 0.064(3) 0.004(2) 0.010(2) 0.000(2)
O61 0.0347(17) 0.0346(16) 0.0396(16) 0.0108(13) 0.0096(14) 0.0008(13)
O62 0.059(2) 0.054(2) 0.0387(17) 0.0005(15) 0.0172(17) 0.0079(18)
O63 0.0319(17) 0.0236(14) 0.0437(17) 0.0014(13) -0.0002(15) 0.0033(13)
O64 0.0399(18) 0.0482(18) 0.0405(17) 0.0088(14) 0.0112(15) 0.0154(15)
N61 0.032(2) 0.035(2) 0.049(2) 0.0078(17) 0.0073(18) 0.0026(16)
N62 0.0231(18) 0.0253(17) 0.041(2) 0.0055(15) 0.0077(16) 0.0042(14)
N63 0.033(2) 0.039(2) 0.058(2) 0.0105(18) 0.0162(19) 0.0140(17)
C1 0.031(3) 0.046(3) 0.068(3) 0.009(3) 0.001(3) 0.007(2)
C2 0.038(3) 0.043(3) 0.074(4) 0.001(3) 0.004(3) 0.014(2)
C3 0.037(3) 0.058(3) 0.069(4) -0.008(3) 0.010(3) 0.019(3)
C4 0.028(3) 0.045(3) 0.068(3) -0.003(2) 0.007(2) 0.010(2)
C5 0.022(2) 0.029(2) 0.064(3) -0.004(2) 0.002(2) -0.0017(19)
C6 0.021(2) 0.033(2) 0.048(3) -0.001(2) 0.006(2) 0.0024(18)
C7 0.030(3) 0.032(2) 0.062(3) -0.010(2) 0.004(2) 0.007(2)
C8 0.038(3) 0.066(3) 0.071(4) -0.032(3) -0.001(3) 0.018(3)
C9 0.044(3) 0.066(4) 0.086(4) -0.043(3) -0.009(3) 0.021(3)
C10 0.038(3) 0.043(3) 0.087(4) -0.025(3) -0.009(3) 0.003(2)
C11 0.026(2) 0.030(2) 0.065(3) -0.004(2) -0.005(2) 0.009(2)
C12 0.029(3) 0.029(2) 0.078(4) 0.005(2) 0.000(3) -0.004(2)
C13 0.027(3) 0.039(3) 0.058(3) -0.002(2) 0.000(2) 0.006(2)
C14 0.035(3) 0.051(3) 0.086(4) 0.002(3) -0.014(3) -0.007(3)
C15 0.039(4) 0.085(5) 0.075(4) -0.007(4) -0.016(3) 0.002(3)
C16 0.051(4) 0.054(3) 0.062(4) 0.004(3) -0.002(3) 0.004(3)
C17 0.051(3) 0.044(3) 0.058(3) 0.004(2) 0.000(3) 0.002(3)
C18 0.041(3) 0.048(3) 0.063(3) 0.004(3) 0.017(3) -0.003(2)
C19 0.065(5) 0.105(6) 0.091(5) 0.039(4) 0.031(4) -0.013(4)
C20 0.080(5) 0.055(4) 0.140(7) 0.033(4) -0.025(5) -0.025(4)
C21 0.101(7) 0.204(10) 0.232(11) 0.142(9) 0.047(7) -0.014(8)
C31 0.037(3) 0.057(3) 0.060(3) 0.017(3) 0.010(3) 0.008(2)
C32 0.042(3) 0.068(4) 0.078(4) 0.034(3) 0.001(3) 0.005(3)
C33 0.049(4) 0.095(5) 0.088(4) 0.058(4) 0.003(3) 0.002(3)
C34 0.041(3) 0.085(4) 0.103(5) 0.059(4) 0.012(3) 0.002(3)
C35 0.034(3) 0.041(3) 0.073(3) 0.024(2) 0.014(3) 0.006(2)
C36 0.031(3) 0.037(2) 0.060(3) 0.013(2) 0.009(2) 0.006(2)
C37 0.023(2) 0.037(2) 0.047(3) 0.007(2) 0.002(2) -0.0011(19)
C38 0.037(3) 0.040(3) 0.054(3) 0.008(2) 0.015(2) 0.003(2)
C39 0.036(3) 0.060(3) 0.060(3) 0.017(3) 0.018(2) 0.005(2)
C40 0.038(3) 0.053(3) 0.051(3) 0.008(2) 0.018(2) 0.005(2)
C41 0.028(2) 0.039(2) 0.050(3) 0.001(2) 0.012(2) -0.003(2)
C42 0.023(2) 0.041(3) 0.054(3) 0.009(2) 0.011(2) 0.004(2)
C43 0.033(3) 0.038(2) 0.051(3) 0.006(2) 0.012(2) 0.005(2)
C44 0.028(3) 0.065(3) 0.067(3) 0.012(3) 0.014(3) 0.006(2)
C45 0.029(3) 0.089(4) 0.073(4) 0.017(3) 0.013(3) 0.014(3)
C46 0.019(3) 0.100(5) 0.074(4) 0.016(4) 0.000(3) -0.004(3)
C47 0.033(3) 0.081(4) 0.074(4) -0.006(3) 0.007(3) -0.011(3)
C48 0.078(4) 0.039(3) 0.166(6) 0.010(3) 0.084(4) 0.013(3)
C49 0.203(7) 0.042(4) 0.313(10) -0.004(5) 0.209(7) -0.002(5)
C50 0.044(4) 0.062(4) 0.071(4) -0.017(3) -0.001(3) 0.001(3)
C51 0.168(11) 0.087(6) 0.190(11) -0.062(7) -0.046(9) 0.023(7)
C61 0.025(2) 0.047(3) 0.047(3) 0.004(2) 0.000(2) -0.001(2)
C62 0.031(3) 0.050(3) 0.064(4) -0.004(2) 0.004(3) -0.008(2)
C63 0.037(3) 0.058(3) 0.099(5) -0.016(3) 0.003(3) -0.017(3)
C64 0.035(3) 0.055(3) 0.087(4) -0.031(3) -0.002(3) 0.001(3)
C65 0.034(3) 0.048(3) 0.033(2) 0.002(2) 0.001(2) -0.001(2)
C66 0.027(3) 0.044(2) 0.038(3) 0.002(2) 0.001(2) -0.002(2)
C67 0.025(2) 0.036(2) 0.044(2) -0.003(2) 0.009(2) -0.0026(19)
C68 0.033(3) 0.033(2) 0.064(3) 0.003(2) 0.009(2) -0.001(2)
C69 0.037(3) 0.029(2) 0.072(3) -0.001(2) 0.006(3) -0.004(2)
C70 0.033(3) 0.031(2) 0.054(3) 0.013(2) 0.012(2) 0.0059(19)
C71 0.024(2) 0.033(2) 0.040(2) -0.0006(18) 0.0134(19) 0.0046(18)
C72 0.035(3) 0.023(2) 0.047(3) 0.0070(18) 0.015(2) 0.0074(18)
C73 0.026(2) 0.033(2) 0.048(3) -0.002(2) 0.002(2) 0.0016(19)
C74 0.038(3) 0.038(2) 0.044(3) 0.001(2) 0.003(2) 0.011(2)
C75 0.045(3) 0.039(3) 0.064(3) 0.001(2) 0.003(3) 0.017(2)
C76 0.035(3) 0.042(3) 0.079(4) 0.007(3) 0.008(3) 0.019(2)
C77 0.039(3) 0.060(3) 0.074(4) 0.015(3) 0.021(3) 0.016(3)
C78 0.146(8) 0.076(5) 0.054(4) 0.016(3) 0.034(5) 0.011(4)
C79 0.33(3) 0.130(15) 0.079(10) 0.053(9) 0.112(14) 0.124(17)
C79A 0.103(12) 0.34(3) 0.038(7) 0.051(11) 0.029(8) 0.121(15)
C80 0.056(3) 0.066(3) 0.051(3) 0.013(3) 0.025(3) 0.025(3)
C81 0.112(6) 0.261(12) 0.057(4) -0.003(6) 0.043(4) 0.072(8)
Cl1 0.0371(7) 0.0631(8) 0.0663(8) 0.0167(7) 0.0055(6) -0.0056(6)
O91 0.077(4) 0.097(4) 0.106(4) -0.025(3) -0.001(3) -0.016(3)
O92 0.093(4) 0.112(4) 0.158(5) 0.084(4) 0.019(4) -0.007(3)
O93 0.059(3) 0.164(6) 0.110(4) 0.027(4) 0.025(3) 0.033(3)
O94 0.052(3) 0.108(4) 0.073(3) 0.018(3) -0.007(2) 0.000(3)
Cl2 0.0830(10) 0.0546(8) 0.0562(7) 0.0033(6) 0.0293(7) -0.0161(7)
O95 0.204(10) 0.193(9) 0.45(2) 0.018(11) -0.012(12) -0.132(8)
O96 0.144(6) 0.313(10) 0.179(6) 0.160(7) 0.069(5) 0.059(7)
O97 0.206(9) 0.211(7) 0.212(8) 0.165(6) 0.015(6) 0.043(7)
O98 0.232(10) 0.659(18) 0.252(9) -0.331(11) -0.005(8) 0.152(13)
O99 0.056(3) 0.081(3) 0.104(4) 0.014(3) 0.018(3) 0.000(2)
C91 0.081(5) 0.076(5) 0.088(5) -0.003(4) 0.025(4) -0.001(4)
C92 0.098(7) 0.112(6) 0.096(6) 0.013(5) 0.031(5) -0.003(5)

loop_
_atom_type_symbol
_atom_type_description
_atom_type_scat_dispersion_real
_atom_type_scat_dispersion_imag
_atom_type_scat_source
C C 0.0181 0.0091 'International Tables Vol C Tables 4.2.6.8 and 6.1.1.4'
H H 0.0000 0.0000 'International Tables Vol C Tables 4.2.6.8 and 6.1.1.4'
N N 0.0311 0.0180 'International Tables Vol C Tables 4.2.6.8 and 6.1.1.4'
O O 0.0492 0.0322 'International Tables Vol C Tables 4.2.6.8 and 6.1.1.4'
Cl Cl 0.3639 0.7018 'International Tables Vol C Tables 4.2.6.8 and 6.1.1.4'
Fe Fe -1.1336 3.1974 'International Tables Vol C Tables 4.2.6.8 and 6.1.1.4'
Gd Gd -8.8380 11.9157 'International Tables Vol C Tables 4.2.6.8 and 6.1.1.4'

loop_
_geom_angle_atom_site_label_1
_geom_angle_atom_site_label_2
_geom_angle_atom_site_label_3
_geom_angle
O1 Fe O31 84.91(12)
O1 Fe O61 83.04(11)
O31 Fe O61 85.43(12)
O1 Fe N31 162.20(14)
O31 Fe N31 77.61(14)
O61 Fe N31 98.74(14)
O1 Fe N61 94.13(13)
O31 Fe N61 163.21(14)
O61 Fe N61 77.82(14)
N31 Fe N61 103.57(15)
O1 Fe N1 77.32(13)
O31 Fe N1 98.12(13)
O61 Fe N1 159.61(13)
N31 Fe N1 101.64(15)
N61 Fe N1 98.02(15)
O1 Fe Gd 50.91(8)
O31 Fe Gd 51.08(8)
O61 Fe Gd 50.75(8)
N31 Fe Gd 117.26(11)
N61 Fe Gd 116.33(10)
N1 Fe Gd 117.15(11)
O61 Gd O1 73.34(11)
O61 Gd O31 75.55(10)
O1 Gd O31 74.47(10)
O61 Gd O63 125.42(10)
O1 Gd O63 94.06(11)
O31 Gd O63 152.85(11)
O61 Gd O33 96.72(11)
O1 Gd O33 156.00(10)
O31 Gd O33 125.08(10)
O63 Gd O33 73.63(11)
O61 Gd O3 156.98(11)
O1 Gd O3 125.17(11)
O31 Gd O3 95.26(11)
O63 Gd O3 70.97(11)
O33 Gd O3 71.01(11)
O61 Gd N2 134.36(11)
O1 Gd N2 63.47(11)
O31 Gd N2 79.31(12)
O63 Gd N2 73.56(11)
O33 Gd N2 128.83(11)
O3 Gd N2 61.70(12)
O61 Gd N62 64.21(10)
O1 Gd N62 78.08(10)
O31 Gd N62 136.24(11)
O63 Gd N62 61.23(11)
O33 Gd N62 77.93(10)
O3 Gd N62 128.47(11)
N2 Gd N62 117.16(12)
O61 Gd N32 82.32(11)
O1 Gd N32 135.67(11)
O31 Gd N32 63.72(11)
O63 Gd N32 130.04(11)
O33 Gd N32 61.36(11)
O3 Gd N32 74.71(12)
N2 Gd N32 118.93(12)
N62 Gd N32 123.31(11)
O61 Gd Fe 44.64(8)
O1 Gd Fe 43.95(8)
O31 Gd Fe 44.35(7)
O63 Gd Fe 136.37(8)
O33 Gd Fe 138.45(8)
O3 Gd Fe 137.11(8)
N2 Gd Fe 91.60(8)
N62 Gd Fe 92.81(8)
N32 Gd Fe 93.24(8)
C6 O1 Fe 118.6(3)
C6 O1 Gd 131.8(3)
Fe O1 Gd 85.14(11)
C6 O2 C18 114.1(4)
C12 O3 Gd 130.1(3)
C12 O3 H3O 109.5
Gd O3 H3O 120.0
C12 O4 C20 113.1(4)
C5 N1 C1 119.1(4)
C5 N1 Fe 114.2(3)
C1 N1 Fe 125.2(4)
C11 N2 C7 118.8(4)
C11 N2 Gd 122.8(3)
C7 N2 Gd 118.4(3)
C13 N3 C17 117.3(5)
C36 O31 Fe 118.9(3)
C36 O31 Gd 130.3(3)
Fe O31 Gd 84.57(10)
C48 O32 C36 113.8(4)
C42 O33 Gd 131.2(3)
C42 O33 H33O 109.5
Gd O33 H33O 119.3
C42 O34 C50 114.4(4)
C31 N31 C35 119.8(4)
C31 N31 Fe 125.1(3)
C35 N31 Fe 115.1(3)
C41 N32 C37 118.1(4)
C41 N32 Gd 122.5(3)
C37 N32 Gd 118.9(3)
C47 N33 C43 119.2(5)
C66 O61 Fe 117.7(3)
C66 O61 Gd 129.8(3)
Fe O61 Gd 84.61(11)
C66 O62 C78 114.1(4)
C72 O63 Gd 130.9(3)
C72 O63 H63O 109.5
Gd O63 H63O 119.6
C72 O64 C80 114.3(3)
C65 N61 C61 118.5(4)
C65 N61 Fe 115.7(3)
C61 N61 Fe 125.8(3)
C71 N62 C67 118.2(4)
C71 N62 Gd 122.4(3)
C67 N62 Gd 119.4(3)
C73 N63 C77 117.7(4)
N1 C1 C2 122.8(5)
N1 C1 H1 118.6
C2 C1 H1 118.6
C1 C2 C3 117.9(5)
C1 C2 H2 121.0
C3 C2 H2 121.0
C2 C3 C4 119.4(5)
C2 C3 H3 120.3
C4 C3 H3 120.3
C3 C4 C5 119.0(5)
C3 C4 H4 120.5
C5 C4 H4 120.5
N1 C5 C4 121.8(4)
N1 C5 C6 116.8(4)
C4 C5 C6 121.5(5)
O1 C6 O2 111.6(3)
O1 C6 C7 109.8(4)
O2 C6 C7 105.7(4)
O1 C6 C5 110.3(4)
O2 C6 C5 107.3(4)
C7 C6 C5 112.1(3)
N2 C7 C8 120.7(5)
N2 C7 C6 116.5(4)
C8 C7 C6 122.7(5)
C9 C8 C7 119.9(5)
C9 C8 H8 120.0
C7 C8 H8 120.0
C8 C9 C10 119.5(5)
C8 C9 H9 120.3
C10 C9 H9 120.3
C9 C10 C11 117.8(5)
C9 C10 H10 121.1
C11 C10 H10 121.1
N2 C11 C10 123.2(5)
N2 C11 C12 116.7(4)
C10 C11 C12 120.1(5)
O3 C12 O4 113.1(4)
O3 C12 C11 108.2(4)
O4 C12 C11 111.3(4)
O3 C12 C13 110.8(4)
O4 C12 C13 104.6(4)
C11 C12 C13 108.9(4)
N3 C13 C14 122.6(5)
N3 C13 C12 113.3(4)
C14 C13 C12 124.0(5)
C13 C14 C15 118.3(6)
C13 C14 H14 120.8
C15 C14 H14 120.8
C16 C15 C14 119.5(6)
C16 C15 H15 120.2
C14 C15 H15 120.2
C17 C16 C15 117.7(6)
C17 C16 H16 121.1
C15 C16 H16 121.1
N3 C17 C16 124.5(5)
N3 C17 H17 117.7
C16 C17 H17 117.7
O2 C18 C19 107.9(5)
O2 C18 H18A 110.1
C19 C18 H18A 110.1
O2 C18 H18B 110.1
C19 C18 H18B 110.1
H18A C18 H18B 108.4
C18 C19 H19A 109.5
C18 C19 H19B 109.5
H19A C19 H19B 109.5
C18 C19 H19C 109.5
H19A C19 H19C 109.5
H19B C19 H19C 109.5
C21 C20 O4 111.5(7)
C21 C20 H20A 109.3
O4 C20 H20A 109.3
C21 C20 H20B 109.3
O4 C20 H20B 109.3
H20A C20 H20B 108.0
C20 C21 H21A 109.5
C20 C21 H21B 109.5
H21A C21 H21B 109.5
C20 C21 H21C 109.5
H21A C21 H21C 109.5
H21B C21 H21C 109.5
N31 C31 C32 123.2(5)
N31 C31 H31 118.4
C32 C31 H31 118.4
C31 C32 C33 117.6(6)
C31 C32 H32 121.2
C33 C32 H32 121.2
C32 C33 C34 119.7(6)
C32 C33 H33 120.2
C34 C33 H33 120.2
C35 C34 C33 119.3(6)
C35 C34 H34 120.3
C33 C34 H34 120.3
N31 C35 C34 120.1(5)
N31 C35 C36 117.0(4)
C34 C35 C36 122.9(5)
O31 C36 O32 111.7(4)
O31 C36 C37 111.3(4)
O32 C36 C37 102.5(4)
O31 C36 C35 110.8(4)
O32 C36 C35 107.8(4)
C37 C36 C35 112.4(4)
N32 C37 C38 121.7(4)
N32 C37 C36 114.9(4)
C38 C37 C36 123.3(4)
C37 C38 C39 118.5(5)
C37 C38 H38 120.8
C39 C38 H38 120.8
C40 C39 C38 120.2(5)
C40 C39 H39 119.9
C38 C39 H39 119.9
C39 C40 C41 117.9(5)
C39 C40 H40 121.0
C41 C40 H40 121.0
N32 C41 C40 123.4(5)
N32 C41 C42 116.6(4)
C40 C41 C42 119.9(4)
O34 C42 O33 111.1(4)
O34 C42 C41 113.5(4)
O33 C42 C41 107.9(4)
O34 C42 C43 104.5(4)
O33 C42 C43 112.3(4)
C41 C42 C43 107.6(4)
N33 C43 C44 120.7(5)
N33 C43 C42 115.5(4)
C44 C43 C42 123.6(5)
C45 C44 C43 120.0(6)
C45 C44 H44 120.0
C43 C44 H44 120.0
C46 C45 C44 119.5(6)
C46 C45 H45 120.2
C44 C45 H45 120.2
C45 C46 C47 117.7(6)
C45 C46 H46 121.2
C47 C46 H46 121.2
N33 C47 C46 122.9(6)
N33 C47 H47 118.5
C46 C47 H47 118.5
O32 C48 C49 107.7(5)
O32 C48 H48A 110.2
C49 C48 H48A 110.2
O32 C48 H48B 110.2
C49 C48 H48B 110.2
H48A C48 H48B 108.5
C48 C49 H49A 109.5
C48 C49 H49B 109.5
H49A C49 H49B 109.5
C48 C49 H49C 109.5
H49A C49 H49C 109.5
H49B C49 H49C 109.5
C51 C50 O34 110.7(6)
C51 C50 H50A 109.5
O34 C50 H50A 109.5
C51 C50 H50B 109.5
O34 C50 H50B 109.5
H50A C50 H50B 108.1
C50 C51 H51A 109.5
C50 C51 H51B 109.5
H51A C51 H51B 109.5
C50 C51 H51C 109.5
H51A C51 H51C 109.5
H51B C51 H51C 109.5
C62 C61 N61 123.9(5)
C62 C61 H61 118.0
N61 C61 H61 118.0
C61 C62 C63 117.6(6)
C61 C62 H62 121.2
C63 C62 H62 121.2
C64 C63 C62 119.8(5)
C64 C63 H63 120.1
C62 C63 H63 120.1
C63 C64 C65 120.1(5)
C63 C64 H64 119.9
C65 C64 H64 119.9
N61 C65 C64 120.1(5)
N61 C65 C66 116.5(4)
C64 C65 C66 123.4(5)
O61 C66 O62 113.5(4)
O61 C66 C67 111.4(4)
O62 C66 C67 101.6(4)
O61 C66 C65 111.6(4)
O62 C66 C65 109.1(4)
C67 C66 C65 109.2(4)
N62 C67 C68 122.1(4)
N62 C67 C66 114.9(4)
C68 C67 C66 123.0(4)
C67 C68 C69 118.7(5)
C67 C68 H68 120.6
C69 C68 H68 120.6
C70 C69 C68 119.3(5)
C70 C69 H69 120.4
C68 C69 H69 120.4
C69 C70 C71 118.0(4)
C69 C70 H70 121.0
C71 C70 H70 121.0
N62 C71 C70 123.1(4)
N62 C71 C72 117.8(4)
C70 C71 C72 119.0(4)
O64 C72 O63 111.2(3)
O64 C72 C71 113.6(4)
O63 C72 C71 106.8(3)
O64 C72 C73 105.4(4)
O63 C72 C73 110.4(4)
C71 C72 C73 109.5(4)
N63 C73 C74 122.4(4)
N63 C73 C72 115.1(4)
C74 C73 C72 122.4(4)
C73 C74 C75 117.6(5)
C73 C74 H74 121.2
C75 C74 H74 121.2
C76 C75 C74 121.2(5)
C76 C75 H75 119.4
C74 C75 H75 119.4
C75 C76 C77 117.5(5)
C75 C76 H76 121.3
C77 C76 H76 121.3
N63 C77 C76 123.5(5)
N63 C77 H77 118.3
C76 C77 H77 118.3
C79 C78 O62 111.7(9)
C79 C78 C79A 60.6(13)
O62 C78 C79A 115.1(10)
C79 C78 H78A 109.3
O62 C78 H78A 109.3
C79A C78 H78A 135.0
C79 C78 H78B 109.3
O62 C78 H78B 109.3
C79A C78 H78B 50.4
H78A C78 H78B 107.9
C78 C79 H79A 109.5
C78 C79 H79B 109.5
C78 C79 H79C 109.5
C78 C79A H79D 109.5
C78 C79A H79E 109.5
H79D C79A H79E 109.5
C78 C79A H79F 109.5
H79D C79A H79F 109.5
H79E C79A H79F 109.5
C81 C80 O64 107.8(5)
C81 C80 H80A 110.2
O64 C80 H80A 110.2
C81 C80 H80B 110.2
O64 C80 H80B 110.2
H80A C80 H80B 108.5
C80 C81 H81A 109.5
C80 C81 H81B 109.5
H81A C81 H81B 109.5
C80 C81 H81C 109.5
H81A C81 H81C 109.5
H81B C81 H81C 109.5
O92 Cl1 O94 111.7(3)
O92 Cl1 O91 109.0(4)
O94 Cl1 O91 106.0(3)
O92 Cl1 O93 111.7(4)
O94 Cl1 O93 110.9(3)
O91 Cl1 O93 107.2(4)
O98 Cl2 O96 114.1(11)
O98 Cl2 O95 106.8(10)
O96 Cl2 O95 103.9(9)
O98 Cl2 O97 110.7(7)
O96 Cl2 O97 102.5(6)
O95 Cl2 O97 119.0(7)
C91 O99 H99O 109.5
O99 C91 C92 112.3(7)
O99 C91 H91A 109.1
C92 C91 H91A 109.1
O99 C91 H91B 109.1
C92 C91 H91B 109.1
H91A C91 H91B 107.9
C91 C92 H92A 109.5
C91 C92 H92B 109.5
H92A C92 H92B 109.5
C91 C92 H92C 109.5
H92A C92 H92C 109.5
H92B C92 H92C 109.5

loop_
_geom_bond_atom_site_label_1
_geom_bond_atom_site_label_2
_geom_bond_distance
Fe O1 2.077(3)
Fe O31 2.094(3)
Fe O61 2.104(3)
Fe N31 2.116(4)
Fe N61 2.122(4)
Fe N1 2.154(4)
Fe Gd 2.9814(7)
Gd O61 2.319(3)
Gd O1 2.322(3)
Gd O31 2.330(3)
Gd O63 2.398(3)
Gd O33 2.421(3)
Gd O3 2.439(3)
Gd N2 2.571(4)
Gd N62 2.572(3)
Gd N32 2.585(4)
O1 C6 1.353(5)
O2 C6 1.426(5)
O2 C18 1.434(6)
O3 C12 1.398(6)
O3 H3O 0.8400
O4 C12 1.420(6)
O4 C20 1.443(8)
N1 C5 1.302(6)
N1 C1 1.355(6)
N2 C11 1.333(6)
N2 C7 1.354(6)
N3 C13 1.334(6)
N3 C17 1.337(7)
O31 C36 1.354(6)
O32 C48 1.424(6)
O32 C36 1.447(6)
O33 C42 1.403(5)
O33 H33O 0.8400
O34 C42 1.399(6)
O34 C50 1.442(7)
N31 C31 1.326(7)
N31 C35 1.346(6)
N32 C41 1.337(6)
N32 C37 1.347(6)
N33 C47 1.301(7)
N33 C43 1.347(7)
O61 C66 1.373(6)
O62 C66 1.425(6)
O62 C78 1.431(7)
O63 C72 1.417(5)
O63 H63O 0.8400
O64 C72 1.392(5)
O64 C80 1.461(6)
N61 C65 1.342(6)
N61 C61 1.361(6)
N62 C71 1.314(5)
N62 C67 1.345(6)
N63 C73 1.340(6)
N63 C77 1.347(6)
C1 C2 1.370(8)
C1 H1 0.9500
C2 C3 1.372(8)
C2 H2 0.9500
C3 C4 1.382(7)
C3 H3 0.9500
C4 C5 1.391(7)
C4 H4 0.9500
C5 C6 1.554(6)
C6 C7 1.518(6)
C7 C8 1.389(7)
C8 C9 1.372(8)
C8 H8 0.9500
C9 C10 1.385(9)
C9 H9 0.9500
C10 C11 1.387(8)
C10 H10 0.9500
C11 C12 1.528(7)
C12 C13 1.549(7)
C13 C14 1.362(7)
C14 C15 1.393(9)
C14 H14 0.9500
C15 C16 1.367(9)
C15 H15 0.9500
C16 C17 1.346(8)
C16 H16 0.9500
C17 H17 0.9500
C18 C19 1.495(8)
C18 H18A 0.9900
C18 H18B 0.9900
C19 H19A 0.9800
C19 H19B 0.9800
C19 H19C 0.9800
C20 C21 1.395(11)
C20 H20A 0.9900
C20 H20B 0.9900
C21 H21A 0.9800
C21 H21B 0.9800
C21 H21C 0.9800
C31 C32 1.360(8)
C31 H31 0.9500
C32 C33 1.381(9)
C32 H32 0.9500
C33 C34 1.383(9)
C33 H33 0.9500
C34 C35 1.376(8)
C34 H34 0.9500
C35 C36 1.544(7)
C36 C37 1.533(7)
C37 C38 1.386(7)
C38 C39 1.387(7)
C38 H38 0.9500
C39 C40 1.361(7)
C39 H39 0.9500
C40 C41 1.380(7)
C40 H40 0.9500
C41 C42 1.524(7)
C42 C43 1.531(7)
C43 C44 1.392(7)
C44 C45 1.363(8)
C44 H44 0.9500
C45 C46 1.361(10)
C45 H45 0.9500
C46 C47 1.420(8)
C46 H46 0.9500
C47 H47 0.9500
C48 C49 1.469(9)
C48 H48A 0.9900
C48 H48B 0.9900
C49 H49A 0.9800
C49 H49B 0.9800
C49 H49C 0.9800
C50 C51 1.425(10)
C50 H50A 0.9900
C50 H50B 0.9900
C51 H51A 0.9800
C51 H51B 0.9800
C51 H51C 0.9800
C61 C62 1.359(7)
C61 H61 0.9500
C62 C63 1.379(8)
C62 H62 0.9500
C63 C64 1.374(8)
C63 H63 0.9500
C64 C65 1.397(7)
C64 H64 0.9500
C65 C66 1.547(7)
C66 C67 1.537(7)
C67 C68 1.375(6)
C68 C69 1.383(7)
C68 H68 0.9500
C69 C70 1.365(7)
C69 H69 0.9500
C70 C71 1.398(6)
C70 H70 0.9500
C71 C72 1.500(6)
C72 C73 1.541(6)
C73 C74 1.381(7)
C74 C75 1.388(7)
C74 H74 0.9500
C75 C76 1.355(8)
C75 H75 0.9500
C76 C77 1.375(7)
C76 H76 0.9500
C77 H77 0.9500
C78 C79 1.363(13)
C78 C79A 1.433(15)
C78 H78A 0.9900
C78 H78B 0.9900
C79 H79A 0.9800
C79 H79B 0.9800
C79 H79C 0.9800
C79A H79D 0.9800
C79A H79E 0.9800
C79A H79F 0.9800
C80 C81 1.437(9)
C80 H80A 0.9900
C80 H80B 0.9900
C81 H81A 0.9800
C81 H81B 0.9800
C81 H81C 0.9800
Cl1 O92 1.363(5)
Cl1 O94 1.410(4)
Cl1 O91 1.418(5)
Cl1 O93 1.432(5)
Cl2 O98 1.181(9)
Cl2 O96 1.299(7)
Cl2 O95 1.325(10)
Cl2 O97 1.439(9)
O99 C91 1.415(8)
O99 H99O 0.8400
C91 C92 1.454(11)
C91 H91A 0.9900
C91 H91B 0.9900
C92 H92A 0.9800
C92 H92B 0.9800
C92 H92C 0.9800
